data_7241427
loop_
_publ_author_name
'Pisk, Jana'
'\/Dilovi\'c, Ivica'
'Hrenar, Tomica'
'Cvijanovi\'c, Danijela'
'Pavlovi\'c, Gordana'
'Vrdoljak, Vi\<snja'

_publ_section_title
;
 Effective methods for the synthesis of hydrazones, quinazolines, and
 Schiff bases: reaction monitoring using a chemometric approach
;
_journal_issue 63
_journal_name_full 'RSC Advances'
_journal_page_first 38566
_journal_page_last 38577
_journal_paper_doi 10.1039/D0RA06845D
_journal_volume 10
_journal_year 2020
_chemical_formula_moiety 'C14 H12 N2 O4, H2 O'
_chemical_formula_sum 'C14 H14 N2 O5'
_chemical_formula_weight 290.27
_space_group_crystal_system monoclinic
_space_group_IT_number 14
_space_group_name_Hall '-P 2ybc'
_space_group_name_H-M_alt 'P 1 21/c 1'
_atom_sites_solution_hydrogens mixed
_atom_sites_solution_primary dual
_audit_creation_date 2020-01-09
_audit_creation_method
;
Olex2 1.3
(compiled Nov 21 2019 18:26:39 for OlexSys, GUI svn.r6003)
;
_audit_update_record
;
2020-02-20 deposited with the CCDC.	2020-10-05 downloaded from the CCDC.
;
_cell_angle_alpha 90
_cell_angle_beta 101.876(2)
_cell_angle_gamma 90
_cell_formula_units_Z 4
_cell_length_a 15.2515(4)
_cell_length_b 6.7577(2)
_cell_length_c 13.2137(3)
_cell_measurement_reflns_used 2819
_cell_measurement_temperature 293
_cell_measurement_theta_max 75.9540
_cell_measurement_theta_min 2.9580
_cell_volume 1332.72(6)
_computing_cell_refinement 'CrysAlisPro 1.171.39.46 (Rigaku OD, 2018)'
_computing_data_collection 'CrysAlisPro 1.171.39.46 (Rigaku OD, 2018)'
_computing_data_reduction 'CrysAlisPro 1.171.39.46 (Rigaku OD, 2018)'
_computing_molecular_graphics 'Olex2 1.3 (Dolomanov et al., 2009)'
_computing_publication_material 'Olex2 1.3 (Dolomanov et al., 2009)'
_computing_structure_refinement 'SHELXL 2018/3 (Sheldrick, 2015)'
_computing_structure_solution 'SHELXT 2018/2 (Sheldrick, 2018)'
_diffrn_ambient_temperature 293
_diffrn_detector 'CCD plate'
_diffrn_detector_area_resol_mean 10.4323
_diffrn_detector_type Ruby
_diffrn_measured_fraction_theta_full 0.992
_diffrn_measured_fraction_theta_max 0.992
_diffrn_measurement_details
;
List of Runs (angles in degrees, time in seconds):

  # Type    Start    End  Width  t~exp~   \w     \q     \k     \f   Frames
#--------------------------------------------------------------------------
  1  \w   -115.00 -67.00   1.00    1.00    --  -41.74 -38.00  30.00   48
  2  \w    -82.00 -48.00   1.00    1.00    --  -41.74 -57.00 -30.00   34
  3  \w    -93.00 -21.00   1.00    1.00    --  -41.74 126.00-150.00   72
  4  \w    -52.00 -24.00   1.00    1.00    --  -41.74 -38.00  30.00   28
  5  \w      9.00  70.00   1.00    1.00    --   41.74 -57.00   0.00   61
  6  \w     40.00 139.00   1.00    4.00    --  111.00 -61.00-180.00   99
  7  \w    103.00 154.00   1.00    4.00    --  111.00  30.00-120.00   51
  8  \w    146.00 175.00   1.00    4.00    --  111.00  61.00 -30.00   29
  9  \w     84.00 145.00   1.00    4.00    --  111.00  30.00  90.00   61
 10  \w     50.00 106.00   1.00    4.00    --  111.00 -95.00  60.00   56
 11  \w     88.00 138.00   1.00    4.00    --  111.00  61.00 -30.00   50
 12  \w     49.00 104.00   1.00    4.00    --  111.00 -95.00  90.00   55
 13  \w     51.00  88.00   1.00    4.00    --  111.00 -30.00-120.00   37
 14  \w    101.00 138.00   1.00    4.00    --  111.00 -30.00-120.00   37
 15  \w     93.00 166.00   1.00    4.00    --  111.00  30.00 -60.00   73
 16  \w    141.00 169.00   1.00    4.00    --  111.00  61.00 -60.00   28
;
_diffrn_measurement_device 'four-circle diffractometer'
_diffrn_measurement_device_type 'Xcalibur, Ruby, Nova'
_diffrn_measurement_method '\w scans'
_diffrn_orient_matrix_type 'CrysAlisPro convention (1999,Acta A55,543-557)'
_diffrn_orient_matrix_UB_11 0.0147410000
_diffrn_orient_matrix_UB_12 0.0292279000
_diffrn_orient_matrix_UB_13 0.1179257000
_diffrn_orient_matrix_UB_21 -0.0698093000
_diffrn_orient_matrix_UB_22 -0.1621522000
_diffrn_orient_matrix_UB_23 0.0057790000
_diffrn_orient_matrix_UB_31 0.0745949000
_diffrn_orient_matrix_UB_32 -0.1574987000
_diffrn_orient_matrix_UB_33 0.0159370000
_diffrn_radiation_monochromator mirror
_diffrn_radiation_probe x-ray
_diffrn_radiation_type 'Cu K\a'
_diffrn_radiation_wavelength 1.54184
_diffrn_reflns_av_R_equivalents 0.0210
_diffrn_reflns_av_unetI/netI 0.0205
_diffrn_reflns_Laue_measured_fraction_full 0.992
_diffrn_reflns_Laue_measured_fraction_max 0.992
_diffrn_reflns_limit_h_max 18
_diffrn_reflns_limit_h_min -17
_diffrn_reflns_limit_k_max 7
_diffrn_reflns_limit_k_min -8
_diffrn_reflns_limit_l_max 15
_diffrn_reflns_limit_l_min -15
_diffrn_reflns_number 5738
_diffrn_reflns_point_group_measured_fraction_full 0.992
_diffrn_reflns_point_group_measured_fraction_max 0.992
_diffrn_reflns_theta_full 66.995
_diffrn_reflns_theta_max 66.995
_diffrn_reflns_theta_min 2.961
_diffrn_source 'micro-focus sealed X-ray tube'
_diffrn_source_type 'Nova (Cu) X-ray Source'
_exptl_absorpt_coefficient_mu 0.941
_exptl_absorpt_correction_T_max 1.00000
_exptl_absorpt_correction_T_min 0.68332
_exptl_absorpt_correction_type multi-scan
_exptl_absorpt_process_details
;
CrysAlisPro 1.171.39.46 (Rigaku Oxford Diffraction, 2018)
Empirical absorption correction using spherical harmonics,
 implemented in SCALE3 ABSPACK scaling algorithm.
;
_exptl_crystal_colour colourless
_exptl_crystal_colour_primary colourless
_exptl_crystal_density_diffrn 1.447
_exptl_crystal_description block
_exptl_crystal_F_000 608
_exptl_crystal_size_max 0.49
_exptl_crystal_size_mid 0.4
_exptl_crystal_size_min 0.17
_refine_diff_density_max 0.304
_refine_diff_density_min -0.234
_refine_diff_density_rms 0.046
_refine_ls_extinction_method none
_refine_ls_goodness_of_fit_ref 1.035
_refine_ls_hydrogen_treatment constr
_refine_ls_matrix_type full
_refine_ls_number_parameters 197
_refine_ls_number_reflns 2347
_refine_ls_number_restraints 0
_refine_ls_restrained_S_all 1.035
_refine_ls_R_factor_all 0.0549
_refine_ls_R_factor_gt 0.0499
_refine_ls_shift/su_max 0.000
_refine_ls_shift/su_mean 0.000
_refine_ls_structure_factor_coef Fsqd
_refine_ls_weighting_details 'w=1/[\s^2^(Fo^2^)+(0.1049P)^2^+0.0756P] where P=(Fo^2^+2Fc^2^)/3'
_refine_ls_weighting_scheme calc
_refine_ls_wR_factor_gt 0.1444
_refine_ls_wR_factor_ref 0.1531
_reflns_Friedel_coverage 0.000
_reflns_number_gt 1991
_reflns_number_total 2347
_reflns_threshold_expression 'I > 2\s(I)'
_cod_data_source_file d0ra06845d2.cif
_cod_data_source_block 5bH2O
_cod_database_code 7241427
_shelx_shelxl_version_number 2018/3
_shelx_space_group_comment
;
The symmetry employed for this shelxl refinement is uniquely defined
by the following loop, which should always be used as a source of
symmetry information in preference to the above space-group names.
They are only intended as comments.
;
_shelx_estimated_absorpt_t_max 0.856
_shelx_estimated_absorpt_t_min 0.656
_reflns_odcompleteness_completeness 99.13
_reflns_odcompleteness_iscentric 1
_reflns_odcompleteness_theta 74.33
_olex2_refinement_description
;
1. Fixed Uiso
 At 1.2 times of:
  All C(H) groups
 At 1.5 times of:
  All O(H) groups, All O(H,H) groups
2.a Free rotating group:
 O5(H5A,H5B)
2.b Aromatic/amide H refined with riding coordinates:
 C7(H7), C13(H13), C8(H8), C5(H5), C11(H11), C2(H2A), C14(H14), C1(H1A)
2.c Idealised tetrahedral OH refined as rotating group:
 O2(H2), O1(H1), O4(H4), O3(H3)
;
_olex2_exptl_crystal_mounting_method 'glass needle'
_olex2_submission_special_instructions 'No special instructions were received'
_oxdiff_exptl_absorpt_empirical_details
;
Empirical correction (ABSPACK) includes:
- Absorption correction using spherical harmonics
- Frame scaling
;
_oxdiff_exptl_absorpt_empirical_full_max 1.384
_oxdiff_exptl_absorpt_empirical_full_min 0.720

loop_
_space_group_symop_operation_xyz
'x, y, z'
'-x, y+1/2, -z+1/2'
'-x, -y, -z'
'x, -y-1/2, z-1/2'

loop_
_atom_site_label
_atom_site_type_symbol
_atom_site_fract_x
_atom_site_fract_y
_atom_site_fract_z
_atom_site_U_iso_or_equiv
_atom_site_adp_type
_atom_site_occupancy
_atom_site_site_symmetry_order
_atom_site_calc_flag
_atom_site_refinement_flags_posn
_atom_site_refinement_flags_adp
_atom_site_refinement_flags_occupancy
_atom_site_disorder_assembly
_atom_site_disorder_group
O2 O -0.03889(6) 0.37612(14) 0.85922(7) 0.0503(3) Uani 1 1 d . . . . .
H2 H -0.071043 0.376468 0.801266 0.076 Uiso 1 1 calc R U . . .
O1 O 0.18653(6) 0.37333(14) 0.65862(7) 0.0506(3) Uani 1 1 d . . . . .
H1 H 0.241249 0.373623 0.666047 0.076 Uiso 1 1 calc R U . . .
O4 O 0.83982(6) 0.37224(13) 0.67878(7) 0.0450(3) Uani 1 1 d . . . . .
H4 H 0.847701 0.365830 0.619328 0.067 Uiso 1 1 calc R U . . .
O3 O 0.61276(6) 0.40142(16) 0.86935(7) 0.0533(3) Uani 1 1 d . . . . .
H3 H 0.558123 0.397326 0.862589 0.080 Uiso 1 1 calc R U . . .
N1 N 0.44586(7) 0.37921(13) 0.77066(9) 0.0397(3) Uani 1 1 d . . . . .
O5 O 0.89601(9) 0.37276(17) 0.50605(9) 0.0710(4) Uani 1 1 d G . . . .
H5A H 0.876230 0.459776 0.460653 0.107 Uiso 1 1 d G U . . .
H5B H 0.911276 0.276641 0.471930 0.107 Uiso 1 1 d G U . . .
N2 N 0.35284(7) 0.37609(13) 0.75766(9) 0.0393(3) Uani 1 1 d . . . . .
C4 C 0.16408(8) 0.37382(15) 0.75259(9) 0.0362(3) Uani 1 1 d . . . . .
C9 C 0.56875(8) 0.37317(15) 0.68420(10) 0.0354(3) Uani 1 1 d . . . . .
C3 C 0.23017(8) 0.37381(14) 0.84407(9) 0.0344(3) Uani 1 1 d . . . . .
C7 C 0.11272(8) 0.37308(17) 0.94320(9) 0.0416(3) Uani 1 1 d . . . . .
H7 H 0.095343 0.372354 1.006659 0.050 Uiso 1 1 calc R U . . .
C6 C 0.04872(8) 0.37438(15) 0.85101(10) 0.0379(3) Uani 1 1 d . . . . .
C10 C 0.63449(8) 0.38691(16) 0.77555(10) 0.0371(3) Uani 1 1 d . . . . .
C13 C 0.68675(8) 0.35865(17) 0.58539(9) 0.0401(3) Uani 1 1 d . . . . .
H13 H 0.704154 0.349575 0.522099 0.048 Uiso 1 1 calc R U . . .
C12 C 0.75063(8) 0.37265(15) 0.67761(10) 0.0359(3) Uani 1 1 d . . . . .
C8 C 0.20210(8) 0.37290(16) 0.93847(10) 0.0398(3) Uani 1 1 d . . . . .
H8 H 0.244992 0.372149 0.999714 0.048 Uiso 1 1 calc R U . . .
C5 C 0.07351(8) 0.37426(16) 0.75598(10) 0.0383(3) Uani 1 1 d . . . . .
H5 H 0.030161 0.374465 0.695126 0.046 Uiso 1 1 calc R U . . .
C11 C 0.72510(8) 0.38598(16) 0.77192(10) 0.0386(3) Uani 1 1 d . . . . .
H11 H 0.768300 0.394286 0.832723 0.046 Uiso 1 1 calc R U . . .
C2 C 0.32479(8) 0.37632(15) 0.84263(10) 0.0376(3) Uani 1 1 d . . . . .
H2A H 0.366287 0.378135 0.904977 0.045 Uiso 1 1 calc R U . . .
C14 C 0.59737(8) 0.35861(17) 0.59042(10) 0.0398(3) Uani 1 1 d . . . . .
H14 H 0.554588 0.348545 0.529353 0.048 Uiso 1 1 calc R U . . .
C1 C 0.47383(8) 0.37147(15) 0.68546(11) 0.0382(3) Uani 1 1 d . . . . .
H1A H 0.432341 0.364634 0.623210 0.046 Uiso 1 1 calc R U . . .

loop_
_atom_site_aniso_label
_atom_site_aniso_U_11
_atom_site_aniso_U_22
_atom_site_aniso_U_33
_atom_site_aniso_U_23
_atom_site_aniso_U_13
_atom_site_aniso_U_12
O2 0.0283(5) 0.0816(7) 0.0447(5) 0.0032(4) 0.0158(4) 0.0005(3)
O1 0.0329(5) 0.0868(7) 0.0349(5) -0.0005(4) 0.0137(4) 0.0004(4)
O4 0.0254(5) 0.0658(6) 0.0460(5) 0.0000(4) 0.0128(4) 0.0010(3)
O3 0.0346(5) 0.0899(7) 0.0383(5) 0.0009(4) 0.0139(4) 0.0020(4)
N1 0.0250(6) 0.0455(6) 0.0509(6) 0.0003(4) 0.0133(4) 0.0001(3)
O5 0.0903(9) 0.0723(7) 0.0622(7) 0.0089(5) 0.0431(6) 0.0216(6)
N2 0.0242(6) 0.0453(6) 0.0504(6) 0.0004(4) 0.0122(4) 0.0001(3)
C4 0.0318(6) 0.0434(6) 0.0365(6) -0.0006(4) 0.0140(5) -0.0002(4)
C9 0.0262(6) 0.0385(6) 0.0431(7) 0.0016(4) 0.0106(5) 0.0012(4)
C3 0.0272(6) 0.0375(6) 0.0398(6) -0.0005(4) 0.0097(5) -0.0003(4)
C7 0.0361(6) 0.0558(7) 0.0363(6) 0.0002(4) 0.0157(5) 0.0006(4)
C6 0.0293(6) 0.0449(6) 0.0426(6) 0.0005(4) 0.0149(5) -0.0001(4)
C10 0.0309(6) 0.0434(6) 0.0388(6) 0.0030(4) 0.0116(5) 0.0018(4)
C13 0.0328(6) 0.0526(7) 0.0376(6) 0.0004(4) 0.0138(5) 0.0025(4)
C12 0.0260(6) 0.0389(6) 0.0441(7) 0.0015(4) 0.0104(5) 0.0011(4)
C8 0.0322(6) 0.0513(7) 0.0360(6) -0.0011(4) 0.0074(5) -0.0001(4)
C5 0.0276(6) 0.0522(7) 0.0356(6) 0.0008(4) 0.0080(5) 0.0000(4)
C11 0.0275(7) 0.0493(7) 0.0396(7) 0.0003(4) 0.0080(5) 0.0012(4)
C2 0.0290(6) 0.0408(6) 0.0439(7) -0.0011(4) 0.0097(5) -0.0002(4)
C14 0.0297(6) 0.0509(7) 0.0385(7) 0.0003(4) 0.0064(5) 0.0008(4)
C1 0.0281(7) 0.0416(6) 0.0459(7) 0.0014(4) 0.0097(5) 0.0008(4)

loop_
_atom_type_symbol
_atom_type_description
_atom_type_scat_dispersion_real
_atom_type_scat_dispersion_imag
_atom_type_scat_source
C C 0.0181 0.0091 'International Tables Vol C Tables 4.2.6.8 and 6.1.1.4'
H H 0.0000 0.0000 'International Tables Vol C Tables 4.2.6.8 and 6.1.1.4'
N N 0.0311 0.0180 'International Tables Vol C Tables 4.2.6.8 and 6.1.1.4'
O O 0.0492 0.0322 'International Tables Vol C Tables 4.2.6.8 and 6.1.1.4'

loop_
_geom_angle_atom_site_label_1
_geom_angle_atom_site_label_2
_geom_angle_atom_site_label_3
_geom_angle
_geom_angle_site_symmetry_1
_geom_angle_site_symmetry_3
_geom_angle_publ_flag
C6 O2 H2 109.5 . . ?
C4 O1 H1 109.5 . . ?
C12 O4 H4 109.5 . . ?
C10 O3 H3 109.5 . . ?
C1 N1 N2 113.87(12) . . ?
H5A O5 H5B 104.5 . . ?
C2 N2 N1 114.02(11) . . ?
O1 C4 C3 121.10(11) . . ?
O1 C4 C5 118.00(11) . . ?
C5 C4 C3 120.89(11) . . ?
C10 C9 C1 121.88(12) . . ?
C14 C9 C10 117.90(11) . . ?
C14 C9 C1 120.22(12) . . ?
C4 C3 C2 121.96(11) . . ?
C8 C3 C4 118.01(11) . . ?
C8 C3 C2 120.03(11) . . ?
C6 C7 H7 120.6 . . ?
C8 C7 H7 120.6 . . ?
C8 C7 C6 118.78(11) . . ?
O2 C6 C7 116.85(11) . . ?
O2 C6 C5 121.85(11) . . ?
C5 C6 C7 121.29(11) . . ?
O3 C10 C9 121.78(11) . . ?
O3 C10 C11 117.68(11) . . ?
C11 C10 C9 120.53(12) . . ?
C12 C13 H13 120.8 . . ?
C14 C13 H13 120.8 . . ?
C14 C13 C12 118.47(11) . . ?
O4 C12 C13 121.80(11) . . ?
O4 C12 C11 117.21(11) . . ?
C11 C12 C13 120.99(11) . . ?
C3 C8 H8 119.1 . . ?
C7 C8 C3 121.83(11) . . ?
C7 C8 H8 119.1 . . ?
C4 C5 H5 120.4 . . ?
C6 C5 C4 119.19(11) . . ?
C6 C5 H5 120.4 . . ?
C10 C11 H11 120.1 . . ?
C12 C11 C10 119.79(12) . . ?
C12 C11 H11 120.1 . . ?
N2 C2 C3 121.68(12) . . ?
N2 C2 H2A 119.2 . . ?
C3 C2 H2A 119.2 . . ?
C9 C14 H14 118.8 . . ?
C13 C14 C9 122.32(11) . . ?
C13 C14 H14 118.8 . . ?
N1 C1 C9 121.45(12) . . ?
N1 C1 H1A 119.3 . . ?
C9 C1 H1A 119.3 . . ?

loop_
_geom_bond_atom_site_label_1
_geom_bond_atom_site_label_2
_geom_bond_distance
_geom_bond_site_symmetry_2
_geom_bond_publ_flag
O2 H2 0.8200 . ?
O2 C6 1.3627(14) . ?
O1 H1 0.8200 . ?
O1 C4 1.3543(14) . ?
O4 H4 0.8200 . ?
O4 C12 1.3571(15) . ?
O3 H3 0.8200 . ?
O3 C10 1.3508(15) . ?
N1 N2 1.3938(16) . ?
N1 C1 1.2844(18) . ?
O5 H5A 0.8498 . ?
O5 H5B 0.8500 . ?
N2 C2 1.2811(17) . ?
C4 C3 1.4056(18) . ?
C4 C5 1.3912(16) . ?
C9 C10 1.405(2) . ?
C9 C14 1.3995(18) . ?
C9 C1 1.4512(16) . ?
C3 C8 1.3998(17) . ?
C3 C2 1.4471(16) . ?
C7 H7 0.9300 . ?
C7 C6 1.3955(19) . ?
C7 C8 1.3774(17) . ?
C6 C5 1.3839(17) . ?
C10 C11 1.3926(17) . ?
C13 H13 0.9300 . ?
C13 C12 1.3981(18) . ?
C13 C14 1.3783(17) . ?
C12 C11 1.3829(18) . ?
C8 H8 0.9300 . ?
C5 H5 0.9300 . ?
C11 H11 0.9300 . ?
C2 H2A 0.9300 . ?
C14 H14 0.9300 . ?
C1 H1A 0.9300 . ?

loop_
_geom_torsion_atom_site_label_1
_geom_torsion_atom_site_label_2
_geom_torsion_atom_site_label_3
_geom_torsion_atom_site_label_4
_geom_torsion
_geom_torsion_site_symmetry_1
_geom_torsion_site_symmetry_2
_geom_torsion_site_symmetry_3
_geom_torsion_site_symmetry_4
_geom_torsion_publ_flag
O2 C6 C5 C4 179.56(9) . . . . ?
O1 C4 C3 C8 -179.55(10) . . . . ?
O1 C4 C3 C2 0.95(15) . . . . ?
O1 C4 C5 C6 179.88(10) . . . . ?
O4 C12 C11 C10 -179.95(9) . . . . ?
O3 C10 C11 C12 -179.59(10) . . . . ?
N1 N2 C2 C3 179.85(8) . . . . ?
N2 N1 C1 C9 -179.98(8) . . . . ?
C4 C3 C8 C7 -0.35(16) . . . . ?
C4 C3 C2 N2 -0.91(15) . . . . ?
C9 C10 C11 C12 0.40(16) . . . . ?
C3 C4 C5 C6 -0.10(16) . . . . ?
C7 C6 C5 C4 -0.32(16) . . . . ?
C6 C7 C8 C3 -0.05(17) . . . . ?
C10 C9 C14 C13 -0.41(16) . . . . ?
C10 C9 C1 N1 -1.17(15) . . . . ?
C13 C12 C11 C10 -0.45(16) . . . . ?
C12 C13 C14 C9 0.37(17) . . . . ?
C8 C3 C2 N2 179.60(10) . . . . ?
C8 C7 C6 O2 -179.49(9) . . . . ?
C8 C7 C6 C5 0.40(17) . . . . ?
C5 C4 C3 C8 0.43(15) . . . . ?
C5 C4 C3 C2 -179.07(9) . . . . ?
C2 C3 C8 C7 179.15(9) . . . . ?
C14 C9 C10 O3 -179.99(10) . . . . ?
C14 C9 C10 C11 0.02(15) . . . . ?
C14 C9 C1 N1 178.08(10) . . . . ?
C14 C13 C12 O4 179.55(9) . . . . ?
C14 C13 C12 C11 0.07(16) . . . . ?
C1 N1 N2 C2 177.53(9) . . . . ?
C1 C9 C10 O3 -0.73(16) . . . . ?
C1 C9 C10 C11 179.28(9) . . . . ?
C1 C9 C14 C13 -179.69(9) . . . . ?
